data_4322157
loop_
_publ_author_name
'Paul V. Bernhardt'

_publ_section_title
;
 A Supramolecular Synthon for H-Bonded Transition Metal Arrays
;
_journal_name_full 'Inorganic Chemistry'
_journal_page_first 3481
_journal_page_last 3483
_journal_paper_doi 10.1021/ic990074f
_journal_volume 38
_journal_year 1999
_chemical_formula_sum 'C30 H68 Cl2 Cu2 N26 O20'
_chemical_formula_weight 1311.08
_chemical_name_systematic
; 
 ? 
;
_space_group_IT_number 2
_symmetry_cell_setting triclinic
_symmetry_space_group_name_Hall '-P 1'
_symmetry_space_group_name_H-M 'P -1'
_atom_sites_solution_hydrogens geom
_atom_sites_solution_primary Patterson
_atom_sites_solution_secondary difmap
_audit_creation_method SHELXL
_cell_angle_alpha 75.290(9)
_cell_angle_beta 65.410(10)
_cell_angle_gamma 69.677(9)
_cell_formula_units_Z 2
_cell_length_a 13.993(2)
_cell_length_b 14.401(2)
_cell_length_c 15.7270(10)
_cell_measurement_reflns_used 25
_cell_measurement_temperature 293(2)
_cell_measurement_theta_max 13
_cell_measurement_theta_min 10
_cell_volume 2680.1(6)
_computing_cell_refinement CAD4
_computing_data_collection CAD4
_computing_data_reduction XTAL3.2
_computing_molecular_graphics PLUTON
_computing_structure_refinement 'SHELXL-93 (Sheldrick, 1993)'
_computing_structure_solution 'SHELXS-86 (Sheldrick, 1990)'
_diffrn_ambient_temperature 293(2)
_diffrn_measurement_device 'Enraf Nonius CAD4'
_diffrn_measurement_method 'omega-2theta scans'
_diffrn_radiation_monochromator graphite
_diffrn_radiation_source 'fine-focus sealed tube'
_diffrn_radiation_type MoK\a
_diffrn_radiation_wavelength 0.71073
_diffrn_reflns_av_R_equivalents 0.0517
_diffrn_reflns_av_sigmaI/netI 0.1443
_diffrn_reflns_limit_h_max 16
_diffrn_reflns_limit_h_min 0
_diffrn_reflns_limit_k_max 17
_diffrn_reflns_limit_k_min -16
_diffrn_reflns_limit_l_max 18
_diffrn_reflns_limit_l_min -16
_diffrn_reflns_number 9846
_diffrn_reflns_theta_max 24.99
_diffrn_reflns_theta_min 1.52
_diffrn_standards_interval_count 250
_diffrn_standards_number 3
_exptl_absorpt_coefficient_mu 0.990
_exptl_absorpt_correction_T_max 1.000
_exptl_absorpt_correction_T_min 0.852
_exptl_absorpt_correction_type empirical
_exptl_crystal_colour pink
_exptl_crystal_density_diffrn 1.625
_exptl_crystal_description plates
_exptl_crystal_F_000 1364
_exptl_crystal_size_max 0.2
_exptl_crystal_size_mid 0.2
_exptl_crystal_size_min 0.03
_refine_diff_density_max 0.709
_refine_diff_density_min -0.416
_refine_diff_density_rms 0.090
_refine_ls_extinction_method none
_refine_ls_goodness_of_fit_all 1.012
_refine_ls_goodness_of_fit_obs 1.169
_refine_ls_matrix_type full
_refine_ls_number_parameters 725
_refine_ls_number_reflns 9424
_refine_ls_number_restraints 0
_refine_ls_restrained_S_all 1.013
_refine_ls_restrained_S_obs 1.169
_refine_ls_R_factor_all 0.1870
_refine_ls_R_factor_obs 0.0538
_refine_ls_shift/esd_max -0.001
_refine_ls_shift/esd_mean 0.000
_refine_ls_structure_factor_coef Fsqd
_refine_ls_weighting_details 'w=1/[\s^2^(Fo^2^)+(0.0642P)^2^+2.4184P] where P=(Fo^2^+2Fc^2^)/3'
_refine_ls_weighting_scheme calc
_refine_ls_wR_factor_all 0.1730
_refine_ls_wR_factor_obs 0.1216
_reflns_number_observed 3888
_reflns_number_total 9425
_reflns_observed_criterion >2sigma(I)
_cod_data_source_file ic990074f_3.cif
_cod_data_source_block 1333pb30
_cod_depositor_comments
;
The following automatic conversions were performed:

'_refine_ls_weighting_scheme' value 'calc
w=1/[\s^2^(Fo^2^)+(0.0642P)^2^+2.4184P] where P=(Fo^2^+2Fc^2^)/3' was
changed to 'calc'. New tag '_refine_ls_weighting_details' was
created. The value of the new tag was set to
'w=1/[\s^2^(Fo^2^)+(0.0642P)^2^+2.4184P] where P=(Fo^2^+2Fc^2^)/3'.

Automatic conversion script
Id: cif_fix_values 3143 2015-03-26 13:38:13Z robertas 
;
_cod_database_code 4322157

loop_
_symmetry_equiv_pos_as_xyz
'x, y, z'
'-x, -y, -z'

loop_
_atom_site_aniso_label
_atom_site_aniso_U_11
_atom_site_aniso_U_22
_atom_site_aniso_U_33
_atom_site_aniso_U_23
_atom_site_aniso_U_13
_atom_site_aniso_U_12
Cu1 0.0310(6) 0.0285(5) 0.0352(6) -0.0029(4) -0.0089(5) -0.0097(5)
N21 0.030(4) 0.035(4) 0.053(5) -0.005(3) -0.017(4) -0.010(3)
N11 0.036(4) 0.023(3) 0.040(4) -0.011(3) -0.011(3) -0.011(3)
N31 0.039(4) 0.035(4) 0.039(4) 0.000(3) -0.010(4) -0.013(3)
N41 0.029(4) 0.026(3) 0.035(4) -0.003(3) -0.009(3) -0.012(3)
N51 0.040(4) 0.022(3) 0.039(4) -0.004(3) -0.016(3) -0.010(3)
N61 0.036(4) 0.026(3) 0.033(4) -0.006(3) -0.008(3) -0.011(3)
N71 0.030(4) 0.028(3) 0.039(4) -0.010(3) -0.003(3) -0.011(3)
N81 0.032(4) 0.027(3) 0.035(4) -0.010(3) -0.005(3) -0.007(3)
N91 0.044(4) 0.031(4) 0.052(5) -0.019(3) 0.009(4) -0.017(3)
N101 0.029(4) 0.043(4) 0.061(5) -0.021(4) 0.004(4) -0.014(3)
C11 0.046(5) 0.036(4) 0.036(5) -0.010(4) -0.010(4) -0.014(4)
C21 0.034(5) 0.039(5) 0.051(6) -0.013(4) -0.001(5) -0.011(4)
C31 0.035(5) 0.048(5) 0.075(7) -0.006(5) -0.022(5) -0.002(5)
C41 0.051(6) 0.046(6) 0.082(8) 0.007(6) -0.036(6) 0.003(5)
C51 0.058(7) 0.051(5) 0.058(7) 0.007(5) -0.029(6) -0.017(5)
C61 0.053(6) 0.039(5) 0.037(5) 0.003(4) -0.004(5) -0.016(5)
C71 0.038(5) 0.035(5) 0.054(6) -0.004(4) 0.001(5) -0.017(4)
C81 0.033(5) 0.022(4) 0.057(6) -0.013(4) -0.009(4) -0.008(4)
C91 0.043(5) 0.026(4) 0.031(5) -0.007(4) -0.013(4) -0.005(4)
C101 0.038(5) 0.021(4) 0.033(5) -0.002(3) -0.016(4) -0.008(4)
C111 0.037(5) 0.026(4) 0.043(5) -0.009(4) -0.011(4) -0.008(4)
C121 0.028(5) 0.027(4) 0.051(6) -0.008(4) -0.017(4) -0.001(4)
O1A 0.046(4) 0.026(3) 0.068(4) -0.009(3) -0.023(3) -0.014(3)
O2A 0.031(3) 0.035(3) 0.073(4) -0.024(3) 0.000(3) -0.006(3)
O3A 0.040(3) 0.033(3) 0.065(4) -0.020(3) 0.001(3) -0.018(3)
N1A 0.040(4) 0.030(4) 0.057(5) -0.008(3) -0.015(4) -0.019(3)
N2A 0.037(4) 0.024(3) 0.059(5) -0.009(3) -0.011(4) -0.015(3)
N3A 0.024(4) 0.026(3) 0.049(4) -0.017(3) -0.002(3) -0.006(3)
C1A 0.030(5) 0.025(4) 0.041(5) -0.002(3) -0.014(4) -0.008(4)
C2A 0.035(5) 0.036(4) 0.032(5) -0.003(4) -0.011(4) -0.010(4)
C3A 0.036(5) 0.032(4) 0.046(5) -0.008(4) -0.017(4) -0.015(4)
Cu2 0.0328(6) 0.0269(5) 0.0372(6) -0.0029(5) -0.0106(5) -0.0113(5)
N12 0.027(4) 0.029(3) 0.030(4) -0.008(3) -0.007(3) -0.008(3)
N22 0.041(4) 0.031(4) 0.056(5) -0.007(3) -0.024(4) -0.010(3)
N32 0.048(5) 0.037(4) 0.047(5) 0.001(3) -0.022(4) -0.016(4)
N42 0.037(4) 0.029(3) 0.032(4) -0.008(3) -0.001(3) -0.018(3)
N52 0.033(4) 0.028(3) 0.033(4) -0.012(3) -0.007(3) -0.008(3)
N62 0.032(4) 0.027(3) 0.037(4) -0.011(3) -0.003(3) -0.013(3)
N72 0.036(4) 0.022(3) 0.036(4) -0.004(3) 0.000(3) -0.014(3)
N82 0.031(4) 0.025(3) 0.039(4) -0.006(3) -0.009(3) -0.008(3)
N92 0.048(5) 0.045(4) 0.054(5) -0.026(4) 0.012(4) -0.027(4)
N102 0.036(4) 0.040(4) 0.060(5) -0.016(4) 0.006(4) -0.019(3)
C12 0.029(5) 0.050(5) 0.036(5) -0.013(4) 0.003(4) -0.012(4)
C22 0.027(5) 0.046(5) 0.051(6) -0.013(4) -0.005(4) -0.005(4)
C32 0.041(6) 0.048(5) 0.069(7) 0.005(5) -0.030(5) -0.008(5)
C42 0.074(7) 0.045(5) 0.071(7) 0.017(5) -0.049(6) -0.020(5)
C52 0.072(7) 0.050(5) 0.043(6) 0.013(5) -0.028(6) -0.022(5)
C62 0.070(7) 0.041(5) 0.035(5) -0.004(4) -0.002(5) -0.027(5)
C72 0.032(5) 0.038(5) 0.043(5) -0.004(4) -0.001(4) -0.018(4)
C82 0.029(5) 0.031(4) 0.040(5) -0.008(4) -0.007(4) -0.013(4)
C92 0.045(5) 0.028(4) 0.032(5) -0.006(4) -0.014(4) -0.011(4)
C102 0.037(5) 0.020(4) 0.036(5) -0.001(3) -0.018(4) -0.005(4)
C112 0.034(5) 0.029(4) 0.030(5) -0.006(4) -0.006(4) -0.010(4)
C122 0.029(5) 0.029(4) 0.034(5) -0.003(4) -0.009(4) -0.011(4)
O1B 0.046(4) 0.026(3) 0.073(4) -0.011(3) -0.025(3) -0.014(3)
O2B 0.032(3) 0.039(3) 0.068(4) -0.017(3) -0.007(3) -0.020(3)
O3B 0.035(4) 0.039(3) 0.066(4) -0.011(3) -0.010(3) -0.017(3)
N1B 0.036(4) 0.030(3) 0.045(4) -0.013(3) -0.013(3) -0.010(3)
N2B 0.035(4) 0.022(3) 0.044(4) -0.011(3) -0.005(3) -0.011(3)
N3B 0.028(4) 0.024(3) 0.058(5) -0.003(3) -0.015(4) -0.011(3)
C1B 0.049(6) 0.030(4) 0.049(5) -0.002(4) -0.024(5) -0.023(4)
C2B 0.037(5) 0.028(4) 0.040(5) -0.019(4) -0.010(4) -0.012(4)
C3B 0.029(5) 0.040(5) 0.037(5) -0.005(4) -0.008(4) -0.014(4)
Cl1 0.088(2) 0.0591(15) 0.082(2) -0.0060(14) -0.052(2) -0.0343(14)
O11 0.096(6) 0.086(5) 0.091(5) -0.043(4) -0.038(5) -0.031(4)
O21 0.120(6) 0.104(6) 0.085(5) -0.004(4) -0.044(5) -0.080(5)
O31 0.190(9) 0.102(6) 0.093(6) 0.022(5) -0.088(6) -0.078(6)
O41 0.098(6) 0.100(6) 0.180(9) -0.053(6) -0.081(6) -0.007(5)
Cl2 0.069(2) 0.062(2) 0.081(2) -0.0242(15) 0.0104(15) -0.0311(14)
O21 0.148(8) 0.058(5) 0.104(6) -0.021(5) 0.010(6) -0.015(5)
O22 0.132(8) 0.169(9) 0.081(7) -0.008(6) -0.034(6) -0.020(7)
O32 0.057(6) 0.117(8) 0.413(20) -0.067(10) 0.028(9) -0.049(6)
O42 0.237(12) 0.105(7) 0.167(9) -0.019(7) -0.086(9) -0.091(8)
O1 0.063(4) 0.050(4) 0.078(5) -0.009(3) -0.005(4) -0.006(3)
O2 0.040(4) 0.071(4) 0.073(5) 0.001(4) 0.008(3) -0.006(3)
O3 0.099(6) 0.077(5) 0.134(7) 0.004(5) -0.056(6) -0.028(5)
O4 0.068(5) 0.161(8) 0.107(6) -0.025(6) -0.033(5) -0.041(5)
O5 0.071(5) 0.130(7) 0.092(6) -0.051(5) -0.013(4) -0.032(5)

loop_
_atom_site_label
_atom_site_type_symbol
_atom_site_fract_x
_atom_site_fract_y
_atom_site_fract_z
_atom_site_U_iso_or_equiv
_atom_site_thermal_displace_type
_atom_site_occupancy
_atom_site_calc_flag
_atom_site_refinement_flags
_atom_site_disorder_group
Cu1 Cu 0.13226(8) 0.10296(7) 0.16486(7) 0.0324(3) Uani 1 d . .
N21 N 0.2751(5) 0.0029(4) 0.1074(5) 0.039(2) Uani 1 d . .
H21 H 0.2584(5) -0.0423(4) 0.0884(5) 0.046 Uiso 1 d R .
N11 N 0.1821(5) 0.1955(4) 0.0468(4) 0.032(2) Uani 1 d . .
H11 H 0.2154(5) 0.2331(4) 0.0575(4) 0.038 Uiso 1 d R .
N31 N 0.0893(5) 0.0127(5) 0.2869(4) 0.039(2) Uani 1 d . .
H31 H 0.0668(5) -0.0335(5) 0.2755(4) 0.047 Uiso 1 d R .
N41 N -0.0115(5) 0.2030(4) 0.2256(4) 0.0304(15) Uani 1 d . .
H41 H 0.0032(5) 0.2441(4) 0.2511(4) 0.036 Uiso 1 d R .
N51 N 0.0072(5) 0.3209(4) 0.0869(4) 0.033(2) Uani 1 d . .
N61 N -0.0634(5) 0.4545(4) 0.1719(4) 0.032(2) Uani 1 d . .
N71 N 0.0368(5) 0.5755(4) 0.1230(4) 0.034(2) Uani 1 d . .
N81 N 0.1071(5) 0.4326(4) 0.0431(4) 0.033(2) Uani 1 d . .
N91 N -0.1314(5) 0.5992(4) 0.2401(5) 0.047(2) Uani 1 d . .
H91A H -0.1260(5) 0.6554(4) 0.2443(5) 0.057 Uiso 1 d R .
H91B H -0.1889(5) 0.5802(4) 0.2763(5) 0.057 Uiso 1 d R .
N101 N 0.2030(5) 0.5466(5) 0.0020(5) 0.047(2) Uani 1 d . .
H10A H 0.2104(5) 0.6015(5) 0.0072(5) 0.057 Uiso 1 d R .
H10B H 0.2533(5) 0.5101(5) -0.0399(5) 0.057 Uiso 1 d R .
C11 C 0.2649(6) 0.1309(5) -0.0248(5) 0.039(2) Uani 1 d . .
H11A H 0.3048(6) 0.1701(5) -0.0793(5) 0.046 Uiso 1 d R .
H11B H 0.2299(6) 0.0979(5) -0.0454(5) 0.046 Uiso 1 d R .
C21 C 0.3411(6) 0.0547(6) 0.0202(6) 0.045(2) Uani 1 d . .
H21A H 0.3931(6) 0.0072(6) -0.0232(6) 0.054 Uiso 1 d R .
H21B H 0.3813(6) 0.0871(6) 0.0354(6) 0.054 Uiso 1 d R .
C31 C 0.3375(7) -0.0555(6) 0.1692(7) 0.055(3) Uani 1 d . .
H31A H 0.3625(7) -0.0109(6) 0.1871(7) 0.065 Uiso 1 d R .
H31B H 0.4015(7) -0.1040(6) 0.1344(7) 0.065 Uiso 1 d R .
C41 C 0.2709(7) -0.1100(6) 0.2559(7) 0.063(3) Uani 1 d . .
H41A H 0.2429(7) -0.1512(6) 0.2370(7) 0.076 Uiso 1 d R .
H41B H 0.3186(7) -0.1544(6) 0.2886(7) 0.076 Uiso 1 d R .
C51 C 0.1766(7) -0.0435(7) 0.3245(6) 0.055(3) Uani 1 d . .
H51A H 0.1470(7) -0.0845(7) 0.3828(6) 0.066 Uiso 1 d R .
H51B H 0.2023(7) 0.0031(7) 0.3387(6) 0.066 Uiso 1 d R .
C61 C -0.0059(7) 0.0716(6) 0.3541(6) 0.048(2) Uani 1 d . .
H61A H 0.0173(7) 0.1076(6) 0.3830(6) 0.058 Uiso 1 d R .
H61B H -0.0454(7) 0.0280(6) 0.4035(6) 0.058 Uiso 1 d R .
C71 C -0.0792(7) 0.1443(6) 0.3049(6) 0.047(2) Uani 1 d . .
H71A H -0.1095(7) 0.1093(6) 0.2816(6) 0.057 Uiso 1 d R .
H71B H -0.1389(7) 0.1882(6) 0.3484(6) 0.057 Uiso 1 d R .
C81 C -0.0656(6) 0.2665(5) 0.1605(6) 0.039(2) Uani 1 d . .
H81A H -0.0845(6) 0.2255(5) 0.1328(6) 0.046 Uiso 1 d R .
H81B H -0.1324(6) 0.3133(5) 0.1942(6) 0.046 Uiso 1 d R .
C91 C 0.0946(6) 0.2632(5) 0.0140(5) 0.034(2) Uani 1 d . .
H91C H 0.1250(6) 0.3085(5) -0.0402(5) 0.041 Uiso 1 d R .
H91D H 0.0649(6) 0.2245(5) -0.0059(5) 0.041 Uiso 1 d R .
C101 C 0.0174(6) 0.4066(5) 0.1016(5) 0.030(2) Uani 1 d . .
C111 C -0.0511(6) 0.5421(5) 0.1777(6) 0.036(2) Uani 1 d . .
C121 C 0.1136(6) 0.5177(5) 0.0588(6) 0.036(2) Uani 1 d . .
O1A O 0.0399(4) 0.0552(3) 0.0915(4) 0.0434(14) Uani 1 d . .
O2A O 0.2239(4) -0.2615(4) 0.0248(4) 0.050(2) Uani 1 d . .
O3A O -0.1382(4) -0.1826(4) 0.1953(4) 0.048(2) Uani 1 d . .
N1A N 0.1405(5) -0.1006(4) 0.0561(5) 0.040(2) Uani 1 d . .
N2A N 0.0451(5) -0.2232(4) 0.1108(5) 0.039(2) Uani 1 d . .
H2A H 0.0470(5) -0.2847(4) 0.1166(5) 0.047 Uiso 1 d R .
N3A N -0.0483(5) -0.0625(4) 0.1382(4) 0.035(2) Uani 1 d . .
H3A H -0.1087(5) -0.0179(4) 0.1605(4) 0.042 Uiso 1 d R .
C1A C 0.0457(6) -0.0334(5) 0.0940(5) 0.032(2) Uani 1 d . .
C2A C 0.1414(6) -0.1964(6) 0.0618(5) 0.035(2) Uani 1 d . .
C3A C -0.0525(6) -0.1580(5) 0.1511(6) 0.035(2) Uani 1 d . .
Cu2 Cu 0.63954(8) -0.38223(6) -0.33297(7) 0.0324(3) Uani 1 d . .
N12 N 0.6898(5) -0.2892(4) -0.4526(4) 0.0292(15) Uani 1 d . .
H12 H 0.7217(5) -0.2502(4) -0.4419(4) 0.035 Uiso 1 d R .
N22 N 0.7816(5) -0.4834(4) -0.3920(5) 0.040(2) Uani 1 d . .
H22 H 0.7640(5) -0.5268(4) -0.4123(5) 0.048 Uiso 1 d R .
N32 N 0.5943(5) -0.4710(5) -0.2106(5) 0.043(2) Uani 1 d . .
H32 H 0.5677(5) -0.5146(5) -0.2213(5) 0.051 Uiso 1 d R .
N42 N 0.4977(5) -0.2792(4) -0.2718(4) 0.033(2) Uani 1 d . .
H42 H 0.5141(5) -0.2387(4) -0.2469(4) 0.040 Uiso 1 d R .
N52 N 0.5168(5) -0.1644(4) -0.4125(4) 0.031(2) Uani 1 d . .
N62 N 0.4515(5) -0.0294(4) -0.3308(4) 0.033(2) Uani 1 d . .
N72 N 0.5514(5) 0.0917(4) -0.3829(4) 0.034(2) Uani 1 d . .
N82 N 0.6163(5) -0.0494(4) -0.4647(4) 0.032(2) Uani 1 d . .
N92 N 0.3861(5) 0.1138(5) -0.2617(5) 0.052(2) Uani 1 d . .
H92A H 0.3286(5) 0.0953(5) -0.2245(5) 0.062 Uiso 1 d R .
H92B H 0.3930(5) 0.1694(5) -0.2577(5) 0.062 Uiso 1 d R .
N102 N 0.7111(5) 0.0666(5) -0.5078(5) 0.050(2) Uani 1 d . .
H10C H 0.7200(5) 0.1195(5) -0.4997(5) 0.060 Uiso 1 d R .
H10D H 0.7593(5) 0.0331(5) -0.5528(5) 0.060 Uiso 1 d R .
C12 C 0.7745(6) -0.3541(6) -0.5233(5) 0.042(2) Uani 1 d . .
H12A H 0.8165(6) -0.3152(6) -0.5765(5) 0.050 Uiso 1 d R .
H12B H 0.7404(6) -0.3859(6) -0.5461(5) 0.050 Uiso 1 d R .
C22 C 0.8485(6) -0.4318(6) -0.4773(6) 0.045(2) Uani 1 d . .
H22A H 0.9012(6) -0.4795(6) -0.5202(6) 0.054 Uiso 1 d R .
H22B H 0.8882(6) -0.4002(6) -0.4606(6) 0.054 Uiso 1 d R .
C32 C 0.8443(7) -0.5452(6) -0.3303(6) 0.053(2) Uani 1 d . .
H32A H 0.9076(7) -0.5940(6) -0.3655(6) 0.063 Uiso 1 d R .
H32B H 0.8702(7) -0.5027(6) -0.3109(6) 0.063 Uiso 1 d R .
C42 C 0.7744(8) -0.5978(6) -0.2445(7) 0.059(3) Uani 1 d . .
H42A H 0.8215(8) -0.6465(6) -0.2132(7) 0.071 Uiso 1 d R .
H42B H 0.7428(8) -0.6342(6) -0.2649(7) 0.071 Uiso 1 d R .
C52 C 0.6834(8) -0.5338(7) -0.1738(6) 0.055(3) Uani 1 d . .
H52A H 0.7123(8) -0.4903(7) -0.1589(6) 0.066 Uiso 1 d R .
H52B H 0.6535(8) -0.5756(7) -0.1161(6) 0.066 Uiso 1 d R .
C62 C 0.5007(7) -0.4088(6) -0.1415(6) 0.052(3) Uani 1 d . .
H62A H 0.5268(7) -0.3730(6) -0.1149(6) 0.062 Uiso 1 d R .
H62B H 0.4600(7) -0.4506(6) -0.0906(6) 0.062 Uiso 1 d R .
C72 C 0.4288(6) -0.3361(6) -0.1921(5) 0.040(2) Uani 1 d . .
H72A H 0.3991(6) -0.3718(6) -0.2153(5) 0.048 Uiso 1 d R .
H72B H 0.3685(6) -0.2912(6) -0.1500(5) 0.048 Uiso 1 d R .
C82 C 0.4415(6) -0.2146(5) -0.3369(5) 0.033(2) Uani 1 d . .
H82A H 0.4192(6) -0.2548(5) -0.3624(5) 0.040 Uiso 1 d R .
H82B H 0.3767(6) -0.1660(5) -0.3032(5) 0.040 Uiso 1 d R .
C92 C 0.6007(6) -0.2234(5) -0.4851(5) 0.034(2) Uani 1 d . .
H92C H 0.6296(6) -0.1796(5) -0.5414(5) 0.041 Uiso 1 d R .
H92D H 0.5692(6) -0.2639(5) -0.5010(5) 0.041 Uiso 1 d R .
C102 C 0.5280(6) -0.0773(5) -0.4011(5) 0.031(2) Uani 1 d . .
C112 C 0.4649(6) 0.0564(5) -0.3261(5) 0.032(2) Uani 1 d . .
C122 C 0.6230(6) 0.0359(5) -0.4505(5) 0.031(2) Uani 1 d . .
O1B O 0.5460(4) -0.4308(4) -0.3996(4) 0.0448(15) Uani 1 d . .
O2B O 0.3677(4) -0.6590(4) -0.3459(4) 0.0452(14) Uani 1 d . .
O3B O 0.7359(4) -0.7450(4) -0.4738(4) 0.0468(15) Uani 1 d . .
N1B N 0.4581(5) -0.5430(4) -0.3794(4) 0.036(2) Uani 1 d . .
H1B H 0.3977(5) -0.4965(4) -0.3641(4) 0.043 Uiso 1 d R .
N2B N 0.5525(5) -0.7020(4) -0.4071(4) 0.034(2) Uani 1 d . .
H2B H 0.5549(5) -0.7629(4) -0.4053(4) 0.041 Uiso 1 d R .
N3B N 0.6511(5) -0.5858(4) -0.4399(5) 0.036(2) Uani 1 d . .
C1B C 0.5551(7) -0.5183(6) -0.4063(6) 0.038(2) Uani 1 d . .
C2B C 0.4532(6) -0.6364(5) -0.3754(5) 0.033(2) Uani 1 d . .
C3B C 0.6499(6) -0.6779(6) -0.4425(5) 0.035(2) Uani 1 d . .
Cl1 Cl 0.1956(2) 0.2508(2) 0.2902(2) 0.0655(7) Uani 1 d . .
O11 O 0.2294(6) 0.1839(5) 0.2248(5) 0.081(2) Uani 1 d . .
O21 O 0.2658(6) 0.3120(5) 0.2613(5) 0.088(2) Uani 1 d . .
O31 O 0.1926(8) 0.1966(6) 0.3801(5) 0.111(3) Uani 1 d . .
O41 O 0.0852(7) 0.3128(6) 0.3005(7) 0.114(3) Uani 1 d . .
Cl2 Cl 0.4368(2) 0.3324(2) 0.8735(2) 0.0772(8) Uani 1 d . .
O21 O 0.3811(7) 0.4324(5) 0.8484(6) 0.124(3) Uani 1 d . .
O22 O 0.3936(8) 0.3009(8) 0.9696(6) 0.136(4) Uani 1 d . .
O32 O 0.5461(7) 0.3232(7) 0.8399(11) 0.221(7) Uani 1 d . .
O42 O 0.4288(9) 0.2653(7) 0.8279(7) 0.152(4) Uani 1 d . .
O1 O -0.2403(5) 0.4025(4) 0.3333(4) 0.074(2) Uani 1 d . .
H11W H -0.2771(5) 0.4238(4) 0.3369(4) 0.111 Uiso 1 d R .
H12W H -0.2184(5) 0.3668(4) 0.3989(4) 0.111 Uiso 1 d R .
O2 O -0.2619(5) 0.0656(5) 0.1557(4) 0.076(2) Uani 1 d . .
H21W H -0.3385(5) 0.0722(5) 0.2050(4) 0.114 Uiso 1 d R .
H22W H -0.2380(5) 0.1078(5) 0.1601(4) 0.114 Uiso 1 d R .
O3 O 0.0153(6) -0.1705(5) 0.3296(6) 0.101(3) Uani 1 d . .
H31W H -0.0374(6) -0.1711(5) 0.4012(6) 0.151 Uiso 1 d R .
H32W H 0.0625(6) -0.2364(5) 0.3631(6) 0.151 Uiso 1 d R .
O4 O 0.9267(6) 0.2880(6) -0.4853(6) 0.107(3) Uani 1 d . .
H41W H 0.8792(6) 0.2874(6) -0.4743(6) 0.161 Uiso 1 d R .
H42W H 0.9243(6) 0.3323(6) -0.5643(6) 0.161 Uiso 1 d R .
O5 O 0.7933(6) -0.0925(6) -0.6323(5) 0.095(2) Uani 1 d . .
H51W H 0.8815(6) -0.0739(6) -0.6573(5) 0.142 Uiso 1 d R .
H52W H 0.8214(6) -0.1294(6) -0.6834(5) 0.142 Uiso 1 d R .
O6A O 0.5720(13) 0.1871(11) 1.0615(12) 0.037(4) Uiso 0.30 d P 1
H61W H 0.5433(13) 0.1813(11) 1.1235(12) 0.055 Uiso 0.65 d PR .
H62W H 0.6193(13) 0.1559(11) 1.0523(12) 0.055 Uiso 0.65 d PR .
O6B O 0.4777(13) 0.1498(11) 1.1577(11) 0.056(4) Uiso 0.35 d P 2
H63W H 0.4424(13) 0.1602(11) 1.1896(11) 0.084 Uiso 0.35 d PR 2
O6C O 0.6094(11) 0.1986(10) 0.9924(10) 0.037(3) Uiso 0.35 d P 3
H64W H 0.5574(11) 0.2254(10) 0.9788(10) 0.055 Uiso 0.35 d PR 3

loop_
_atom_type_symbol
_atom_type_description
_atom_type_scat_dispersion_real
_atom_type_scat_dispersion_imag
_atom_type_scat_source
C C 0.0033 0.0016 'International Tables Vol C Tables 4.2.6.8 and 6.1.1.4'
H H 0.0000 0.0000 'International Tables Vol C Tables 4.2.6.8 and 6.1.1.4'
Cl Cl 0.1484 0.1585 'International Tables Vol C Tables 4.2.6.8 and 6.1.1.4'
N N 0.0061 0.0033 'International Tables Vol C Tables 4.2.6.8 and 6.1.1.4'
O O 0.0106 0.0060 'International Tables Vol C Tables 4.2.6.8 and 6.1.1.4'
Cu Cu 0.3201 1.2651 'International Tables Vol C Tables 4.2.6.8 and 6.1.1.4'

loop_
_geom_angle_atom_site_label_1
_geom_angle_atom_site_label_2
_geom_angle_atom_site_label_3
_geom_angle
_geom_angle_site_symmetry_1
_geom_angle_site_symmetry_3
_geom_angle_publ_flag
N11 Cu1 N21 85.8(2) . . ?
N11 Cu1 N31 175.7(3) . . ?
N21 Cu1 N31 93.5(3) . . ?
N11 Cu1 N41 95.1(2) . . ?
N21 Cu1 N41 178.8(3) . . ?
N31 Cu1 N41 85.6(2) . . ?
N11 Cu1 O1A 88.1(2) . . ?
N21 Cu1 O1A 93.3(2) . . ?
N31 Cu1 O1A 96.1(2) . . ?
N41 Cu1 O1A 87.6(2) . . ?
N11 Cu1 O11 82.8(2) . . ?
N21 Cu1 O11 90.3(2) . . ?
N31 Cu1 O11 93.0(2) . . ?
N41 Cu1 O11 89.0(2) . . ?
O1A Cu1 O11 170.0(2) . . ?
C21 N21 C31 112.6(6) . . ?
C21 N21 Cu1 107.7(5) . . ?
C31 N21 Cu1 117.4(5) . . ?
C91 N11 C11 111.4(6) . . ?
C91 N11 Cu1 114.8(5) . . ?
C11 N11 Cu1 105.8(4) . . ?
C61 N31 C51 113.0(7) . . ?
C61 N31 Cu1 107.6(5) . . ?
C51 N31 Cu1 116.2(5) . . ?
C81 N41 C71 114.2(6) . . ?
C81 N41 Cu1 114.8(5) . . ?
C71 N41 Cu1 105.9(4) . . ?
C101 N51 C81 121.2(6) . . ?
C101 N51 C91 119.7(6) . . ?
C81 N51 C91 115.3(6) . . ?
C101 N61 C111 113.7(6) . . ?
C121 N71 C111 115.6(6) . . ?
C101 N81 C121 113.9(6) . . ?
N11 C11 C21 107.3(6) . . ?
N21 C21 C11 108.3(6) . . ?
N21 C31 C41 112.1(7) . . ?
C31 C41 C51 114.7(7) . . ?
N31 C51 C41 111.8(7) . . ?
N31 C61 C71 110.0(7) . . ?
N41 C71 C61 107.0(6) . . ?
N51 C81 N41 109.4(6) . . ?
N51 C91 N11 112.1(6) . . ?
N81 C101 N61 127.3(6) . . ?
N81 C101 N51 115.5(7) . . ?
N61 C101 N51 117.2(6) . . ?
N91 C111 N71 117.6(6) . . ?
N91 C111 N61 118.3(7) . . ?
N71 C111 N61 124.2(7) . . ?
N71 C121 N101 118.7(7) . . ?
N71 C121 N81 125.2(7) . . ?
N101 C121 N81 116.1(7) . . ?
C1A O1A Cu1 122.3(5) . . ?
C1A N1A C2A 119.5(6) . . ?
C3A N2A C2A 123.7(6) . . ?
C3A N3A C1A 124.1(6) . . ?
O1A C1A N1A 122.4(7) . . ?
O1A C1A N3A 118.1(7) . . ?
N1A C1A N3A 119.5(6) . . ?
O2A C2A N1A 123.5(7) . . ?
O2A C2A N2A 117.6(7) . . ?
N1A C2A N2A 118.9(7) . . ?
O3A C3A N2A 123.4(6) . . ?
O3A C3A N3A 122.5(7) . . ?
N2A C3A N3A 114.2(6) . . ?
N32 Cu2 N22 94.5(3) . . ?
N32 Cu2 N12 176.3(2) . . ?
N22 Cu2 N12 85.6(2) . . ?
N32 Cu2 N42 85.3(3) . . ?
N22 Cu2 N42 178.7(2) . . ?
N12 Cu2 N42 94.5(2) . . ?
N32 Cu2 O1B 94.1(2) . . ?
N22 Cu2 O1B 92.9(2) . . ?
N12 Cu2 O1B 89.6(2) . . ?
N42 Cu2 O1B 88.4(2) . . ?
C12 N12 C92 112.2(6) . . ?
C12 N12 Cu2 105.7(4) . . ?
C92 N12 Cu2 113.8(4) . . ?
C22 N22 C32 112.2(6) . . ?
C22 N22 Cu2 107.9(5) . . ?
C32 N22 Cu2 117.6(5) . . ?
C62 N32 C52 113.4(7) . . ?
C62 N32 Cu2 107.8(5) . . ?
C52 N32 Cu2 116.4(5) . . ?
C72 N42 C82 113.2(6) . . ?
C72 N42 Cu2 105.8(4) . . ?
C82 N42 Cu2 115.0(4) . . ?
C102 N52 C92 120.5(6) . . ?
C102 N52 C82 120.4(6) . . ?
C92 N52 C82 116.4(6) . . ?
C102 N62 C112 114.5(6) . . ?
C122 N72 C112 114.1(6) . . ?
C102 N82 C122 113.3(6) . . ?
N12 C12 C22 108.3(6) . . ?
N22 C22 C12 108.7(6) . . ?
N22 C32 C42 111.0(7) . . ?
C52 C42 C32 116.7(8) . . ?
C42 C52 N32 111.7(7) . . ?
N32 C62 C72 108.0(7) . . ?
N42 C72 C62 107.2(6) . . ?
N52 C82 N42 108.3(6) . . ?
N52 C92 N12 110.7(6) . . ?
N62 C102 N82 126.6(6) . . ?
N62 C102 N52 117.6(6) . . ?
N82 C102 N52 115.7(7) . . ?
N92 C112 N62 118.4(7) . . ?
N92 C112 N72 116.5(6) . . ?
N62 C112 N72 125.1(7) . . ?
N72 C122 N102 116.5(6) . . ?
N72 C122 N82 126.2(7) . . ?
N102 C122 N82 117.2(7) . . ?
C1B O1B Cu2 126.2(5) . . ?
C2B N1B C1B 123.7(7) . . ?
C2B N2B C3B 124.4(6) . . ?
C1B N3B C3B 118.0(6) . . ?
O1B C1B N3B 123.7(7) . . ?
O1B C1B N1B 116.2(7) . . ?
N3B C1B N1B 120.1(6) . . ?
O2B C2B N2B 123.3(6) . . ?
O2B C2B N1B 123.4(7) . . ?
N2B C2B N1B 113.3(6) . . ?
O3B C3B N3B 122.1(7) . . ?
O3B C3B N2B 117.7(7) . . ?
N3B C3B N2B 120.1(7) . . ?
O21 Cl1 O11 111.6(5) . . ?
O21 Cl1 O31 109.2(5) . . ?
O11 Cl1 O31 109.9(5) . . ?
O21 Cl1 O41 109.4(5) . . ?
O11 Cl1 O41 109.2(4) . . ?
O31 Cl1 O41 107.5(6) . . ?
Cl1 O11 Cu1 135.8(4) . . ?
O32 Cl2 O22 114.0(8) . . ?
O32 Cl2 O42 103.7(7) . . ?
O22 Cl2 O42 106.0(6) . . ?
O32 Cl2 O21 109.1(6) . . ?
O22 Cl2 O21 112.3(5) . . ?
O42 Cl2 O21 111.5(6) . . ?

loop_
_geom_bond_atom_site_label_1
_geom_bond_atom_site_label_2
_geom_bond_distance
_geom_bond_site_symmetry_2
_geom_bond_publ_flag
Cu1 N11 2.006(6) . ?
Cu1 N21 2.012(6) . ?
Cu1 N31 2.013(6) . ?
Cu1 N41 2.031(6) . ?
Cu1 O1A 2.394(5) . ?
Cu1 O11 2.612(6) . ?
N21 C21 1.482(9) . ?
N21 C31 1.483(10) . ?
N11 C91 1.467(9) . ?
N11 C11 1.474(9) . ?
N31 C61 1.453(9) . ?
N31 C51 1.472(10) . ?
N41 C81 1.464(9) . ?
N41 C71 1.485(8) . ?
N51 C101 1.375(8) . ?
N51 C81 1.451(9) . ?
N51 C91 1.454(8) . ?
N61 C101 1.334(8) . ?
N61 C111 1.361(8) . ?
N71 C121 1.329(9) . ?
N71 C111 1.344(9) . ?
N81 C101 1.324(8) . ?
N81 C121 1.350(8) . ?
N91 C111 1.323(9) . ?
N101 C121 1.334(9) . ?
C11 C21 1.504(10) . ?
C31 C41 1.500(11) . ?
C41 C51 1.511(11) . ?
C61 C71 1.499(11) . ?
O1A C1A 1.241(8) . ?
O2A C2A 1.232(8) . ?
O3A C3A 1.234(8) . ?
N1A C1A 1.340(9) . ?
N1A C2A 1.355(9) . ?
N2A C3A 1.356(9) . ?
N2A C2A 1.380(9) . ?
N3A C3A 1.357(8) . ?
N3A C1A 1.366(8) . ?
Cu2 N32 2.010(6) . ?
Cu2 N22 2.018(6) . ?
Cu2 N12 2.026(6) . ?
Cu2 N42 2.039(6) . ?
Cu2 O1B 2.334(5) . ?
N12 C12 1.475(9) . ?
N12 C92 1.476(9) . ?
N22 C22 1.470(9) . ?
N22 C32 1.494(9) . ?
N32 C62 1.481(10) . ?
N32 C52 1.503(10) . ?
N42 C72 1.481(8) . ?
N42 C82 1.487(9) . ?
N52 C102 1.381(8) . ?
N52 C92 1.444(8) . ?
N52 C82 1.448(8) . ?
N62 C102 1.317(8) . ?
N62 C112 1.337(8) . ?
N72 C122 1.329(8) . ?
N72 C112 1.349(8) . ?
N82 C102 1.342(9) . ?
N82 C122 1.343(8) . ?
N92 C112 1.336(9) . ?
N102 C122 1.334(8) . ?
C12 C22 1.501(10) . ?
C32 C42 1.500(11) . ?
C42 C52 1.494(12) . ?
C62 C72 1.501(11) . ?
O1B C1B 1.250(8) . ?
O2B C2B 1.219(8) . ?
O3B C3B 1.251(8) . ?
N1B C2B 1.355(8) . ?
N1B C1B 1.388(9) . ?
N2B C2B 1.350(9) . ?
N2B C3B 1.375(8) . ?
N3B C1B 1.338(9) . ?
N3B C3B 1.343(9) . ?
Cl1 O21 1.406(6) . ?
Cl1 O11 1.411(6) . ?
Cl1 O31 1.422(7) . ?
Cl1 O41 1.456(8) . ?
Cl2 O32 1.362(8) . ?
Cl2 O22 1.392(9) . ?
Cl2 O42 1.398(8) . ?
Cl2 O21 1.423(8) . ?
